data_7054773
loop_
_publ_author_name
'Wang, Zhi Nan'
'Wang, Xuan'
'Wei, Si-Yue'
'Wang, Jixiao'
'Bai, Feng Ying'
'Xing, Yong Heng'
'Sun, Lixian'

_publ_section_title
;
 Triazine -polycarboxylate acids complexes: synthesis, structure and
 photocatalytic activity
;
_journal_name_full 'New J. Chem.'
_journal_paper_doi 10.1039/C5NJ00173K
_journal_year 2015
_chemical_formula_sum 'C32 H36 N10 O8 Zn'
_chemical_formula_weight 754.08
_chemical_name_systematic
; 
 ? 
;
_space_group_IT_number 2
_symmetry_cell_setting triclinic
_symmetry_space_group_name_Hall '-P 1'
_symmetry_space_group_name_H-M 'P -1'
_atom_sites_solution_hydrogens geom
_atom_sites_solution_primary direct
_atom_sites_solution_secondary difmap
_audit_creation_method SHELXL-97
_audit_update_record
;
2015-03-23 deposited with the CCDC.
2015-03-26 downloaded from the CCDC.
;
_cell_angle_alpha 106.161(4)
_cell_angle_beta 91.155(4)
_cell_angle_gamma 109.772(3)
_cell_formula_units_Z 2
_cell_length_a 9.491(2)
_cell_length_b 13.025(3)
_cell_length_c 16.033(3)
_cell_measurement_reflns_used 947
_cell_measurement_temperature 293(2)
_cell_measurement_theta_max 18.31
_cell_measurement_theta_min 2.34
_cell_volume 1777.1(6)
_computing_cell_refinement 'Bruker SMART'
_computing_data_collection 'Bruker SMART'
_computing_data_reduction 'Bruker SAINT'
_computing_molecular_graphics 'Bruker SHELXTL'
_computing_publication_material 'Bruker SHELXTL'
_computing_structure_refinement 'SHELXL-97 (Sheldrick, 1997)'
_computing_structure_solution 'SHELXS-97 (Sheldrick, 1990)'
_diffrn_ambient_temperature 293(2)
_diffrn_measured_fraction_theta_full 0.983
_diffrn_measured_fraction_theta_max 0.983
_diffrn_measurement_device_type 'CCD area detector'
_diffrn_measurement_method 'phi and omega scans'
_diffrn_radiation_monochromator graphite
_diffrn_radiation_source 'fine-focus sealed tube'
_diffrn_radiation_type MoK\a
_diffrn_radiation_wavelength 0.71073
_diffrn_reflns_av_R_equivalents 0.0469
_diffrn_reflns_av_sigmaI/netI 0.0936
_diffrn_reflns_limit_h_max 10
_diffrn_reflns_limit_h_min -10
_diffrn_reflns_limit_k_max 13
_diffrn_reflns_limit_k_min -14
_diffrn_reflns_limit_l_max 10
_diffrn_reflns_limit_l_min -17
_diffrn_reflns_number 7357
_diffrn_reflns_theta_full 22.80
_diffrn_reflns_theta_max 22.80
_diffrn_reflns_theta_min 2.30
_diffrn_standards_decay_% 0
_diffrn_standards_interval_count 0
_diffrn_standards_interval_time 0
_diffrn_standards_number 0
_exptl_absorpt_coefficient_mu 0.755
_exptl_absorpt_correction_T_max 0.9149
_exptl_absorpt_correction_T_min 0.7324
_exptl_absorpt_correction_type multi-scan
_exptl_absorpt_process_details sadabs
_exptl_crystal_colour colorless
_exptl_crystal_density_diffrn 1.409
_exptl_crystal_density_method 'not measured'
_exptl_crystal_description block
_exptl_crystal_F_000 784
_exptl_crystal_size_max 0.44
_exptl_crystal_size_mid 0.23
_exptl_crystal_size_min 0.12
_refine_diff_density_max 0.346
_refine_diff_density_min -0.283
_refine_diff_density_rms 0.062
_refine_ls_extinction_method none
_refine_ls_goodness_of_fit_ref 1.027
_refine_ls_hydrogen_treatment mixed
_refine_ls_matrix_type full
_refine_ls_number_parameters 469
_refine_ls_number_reflns 4757
_refine_ls_number_restraints 2
_refine_ls_restrained_S_all 1.027
_refine_ls_R_factor_all 0.1205
_refine_ls_R_factor_gt 0.0632
_refine_ls_shift/su_max 0.000
_refine_ls_shift/su_mean 0.000
_refine_ls_structure_factor_coef Fsqd
_refine_ls_weighting_details 'calc w=1/[\s^2^(Fo^2^)+(0.0603P)^2^+0.5959P] where P=(Fo^2^+2Fc^2^)/3'
_refine_ls_weighting_scheme calc
_refine_ls_wR_factor_gt 0.1300
_refine_ls_wR_factor_ref 0.1570
_reflns_number_gt 2723
_reflns_number_total 4757
_reflns_threshold_expression >2sigma(I)
_cod_data_source_file c5nj00173k1.cif
_cod_data_source_block 1
_cod_depositor_comments
;
The following automatic conversions were performed:

'_symmetry_cell_setting' value 'Triclinic' changed to 'triclinic'
according to
/usr/data/users/saulius/crontab/automatic-downloads/rss-feeds/RSC/lib/dictionaries/cif_core.dic
dictionary named 'cif_core.dic' version 2.4.2 from 2011-04-26.

Automatic conversion script
Id: cif_fix_values 3105 2015-03-04 15:46:00Z robertas 
;
_cod_original_sg_symbol_H-M P-1
_cod_database_code 7054773

loop_
_symmetry_equiv_pos_as_xyz
'x, y, z'
'-x, -y, -z'

loop_
_atom_site_label
_atom_site_type_symbol
_atom_site_fract_x
_atom_site_fract_y
_atom_site_fract_z
_atom_site_U_iso_or_equiv
_atom_site_adp_type
_atom_site_occupancy
_atom_site_symmetry_multiplicity
_atom_site_calc_flag
_atom_site_refinement_flags
Zn1 Zn 1.04534(9) 0.20888(5) 0.29762(5) 0.0620(3) Uani 1 1 d .
C1 C 0.7772(15) 0.2755(10) 0.4589(7) 0.188(6) Uani 1 1 d .
H1A H 0.6988 0.3058 0.4738 0.283 Uiso 1 1 calc R
H1B H 0.8614 0.3322 0.4458 0.283 Uiso 1 1 calc R
H1C H 0.8091 0.2552 0.5073 0.283 Uiso 1 1 calc R
C2 C 0.7190(16) 0.1717(10) 0.3807(7) 0.110(3) Uani 1 1 d .
C3 C 0.5746(17) 0.0891(14) 0.3557(11) 0.149(6) Uani 1 1 d .
H3 H 0.4911 0.0897 0.3849 0.179 Uiso 1 1 calc R
C4 C 0.5752(10) 0.0093(10) 0.2835(9) 0.108(4) Uani 1 1 d .
C5 C 0.4534(9) -0.0985(8) 0.2301(9) 0.187(6) Uani 1 1 d .
H5A H 0.3576 -0.0990 0.2485 0.280 Uiso 1 1 calc R
H5B H 0.4722 -0.1633 0.2382 0.280 Uiso 1 1 calc R
H5C H 0.4521 -0.1026 0.1694 0.280 Uiso 1 1 calc R
C6 C 0.7939(9) -0.0025(5) 0.1984(5) 0.0599(19) Uani 1 1 d .
C7 C 0.7968(18) -0.1429(8) 0.0848(8) 0.123(5) Uani 1 1 d .
C8 C 0.4532(19) -0.2997(10) -0.0178(9) 0.248(8) Uani 1 1 d .
H8A H 0.4594 -0.2219 0.0068 0.372 Uiso 1 1 calc R
H8B H 0.3535 -0.3506 -0.0161 0.372 Uiso 1 1 calc R
H8C H 0.4741 -0.3121 -0.0774 0.372 Uiso 1 1 calc R
C9 C 0.5672(19) -0.3224(12) 0.0346(11) 0.229(9) Uani 1 1 d .
H9A H 0.5553 -0.4027 0.0138 0.275 Uiso 1 1 calc R
H9B H 0.5525 -0.3037 0.0960 0.275 Uiso 1 1 calc R
C10 C 0.808(2) -0.3003(11) -0.0391(7) 0.261(11) Uani 1 1 d .
H10A H 0.8842 -0.2417 -0.0570 0.313 Uiso 1 1 calc R
H10B H 0.7391 -0.3525 -0.0907 0.313 Uiso 1 1 calc R
C11 C 0.8856(18) -0.3664(9) -0.0004(7) 0.236(8) Uani 1 1 d .
H11A H 0.9772 -0.3136 0.0360 0.354 Uiso 1 1 calc R
H11B H 0.9085 -0.4206 -0.0470 0.354 Uiso 1 1 calc R
H11C H 0.8191 -0.4062 0.0340 0.354 Uiso 1 1 calc R
C12 C 1.0076(10) 0.0048(6) 0.1439(5) 0.0659(19) Uani 1 1 d .
C13 C 1.2485(15) -0.0649(11) 0.0297(8) 0.213(7) Uani 1 1 d .
H13A H 1.3415 -0.0622 0.0062 0.320 Uiso 1 1 calc R
H13B H 1.1774 -0.0656 -0.0140 0.320 Uiso 1 1 calc R
H13C H 1.2084 -0.1331 0.0470 0.320 Uiso 1 1 calc R
C14 C 1.2773(18) 0.0382(12) 0.1078(9) 0.136(5) Uani 1 1 d .
C15 C 1.4034(16) 0.1224(17) 0.1519(14) 0.184(9) Uani 1 1 d .
H15 H 1.5002 0.1286 0.1384 0.220 Uiso 1 1 calc R
C16 C 1.3707(11) 0.1992(11) 0.2204(10) 0.135(5) Uani 1 1 d .
C17 C 1.4701(10) 0.3035(9) 0.2888(10) 0.206(8) Uani 1 1 d .
H17A H 1.4678 0.3702 0.2751 0.309 Uiso 1 1 calc R
H17B H 1.5716 0.3041 0.2909 0.309 Uiso 1 1 calc R
H17C H 1.4353 0.3036 0.3446 0.309 Uiso 1 1 calc R
C18 C 1.3000(11) 0.0680(8) 0.5300(6) 0.130(4) Uani 1 1 d .
H18A H 1.2914 0.0040 0.4801 0.194 Uiso 1 1 calc R
H18B H 1.2304 0.0428 0.5691 0.194 Uiso 1 1 calc R
H18C H 1.4011 0.1002 0.5598 0.194 Uiso 1 1 calc R
C19 C 1.2638(9) 0.1580(8) 0.5000(5) 0.079(2) Uani 1 1 d .
C20 C 1.3041(9) 0.2713(8) 0.5355(5) 0.098(3) Uani 1 1 d .
H20 H 1.3679 0.3167 0.5870 0.118 Uiso 1 1 calc R
C21 C 1.2323(10) 0.3072(6) 0.4807(6) 0.103(3) Uani 1 1 d .
C22 C 1.2362(13) 0.4275(6) 0.4915(7) 0.187(6) Uani 1 1 d .
H22A H 1.2943 0.4571 0.4495 0.280 Uiso 1 1 calc R
H22B H 1.2817 0.4756 0.5496 0.280 Uiso 1 1 calc R
H22C H 1.1352 0.4260 0.4823 0.280 Uiso 1 1 calc R
C23 C 0.9712(7) 0.3648(5) 0.2378(4) 0.0523(17) Uani 1 1 d .
C24 C 0.9812(6) 0.4869(4) 0.2484(4) 0.0396(14) Uani 1 1 d .
C25 C 1.1143(6) 0.5805(4) 0.2748(4) 0.0391(14) Uani 1 1 d .
C26 C 1.2684(7) 0.5743(5) 0.2867(5) 0.0501(16) Uani 1 1 d .
C27 C 1.1095(6) 0.6895(5) 0.2902(4) 0.0526(17) Uani 1 1 d .
H27 H 1.1994 0.7519 0.3096 0.063 Uiso 1 1 calc R
C28 C 0.9773(6) 0.7098(4) 0.2779(4) 0.0471(16) Uani 1 1 d .
C29 C 1.0047(6) 0.8364(6) 0.2985(5) 0.069(2) Uani 1 1 d D
C30 C 0.8418(6) 0.6140(5) 0.2496(4) 0.0449(15) Uani 1 1 d .
C31 C 0.6838(7) 0.6134(4) 0.2329(4) 0.0585(18) Uani 1 1 d D
C32 C 0.8489(6) 0.5056(5) 0.2353(4) 0.0458(15) Uani 1 1 d .
H32 H 0.7598 0.4425 0.2160 0.055 Uiso 1 1 calc R
O1 O 0.8731(5) 0.2840(3) 0.1859(3) 0.0837(16) Uani 1 1 d .
O2 O 1.0692(5) 0.3579(3) 0.2890(3) 0.0699(14) Uani 1 1 d .
O3 O 1.3034(4) 0.5220(4) 0.2117(3) 0.0666(13) Uani 1 1 d .
H3A H 1.3918 0.5272 0.2178 0.100 Uiso 1 1 calc R
O4 O 1.3512(5) 0.6183(4) 0.3536(3) 0.0859(16) Uani 1 1 d .
O5 O 0.5779(4) 0.5216(4) 0.2094(3) 0.0781(15) Uani 1 1 d .
O6 O 0.6615(5) 0.7084(4) 0.2439(3) 0.0793(15) Uani 1 1 d D
O7 O 0.8883(5) 0.8681(3) 0.2948(3) 0.0853(16) Uani 1 1 d D
H7 H 0.8106 0.8114 0.2811 0.128 Uiso 1 1 calc R
O8 O 1.1265(6) 0.9069(4) 0.3193(5) 0.139(3) Uani 1 1 d .
N1 N 0.8118(7) 0.1450(5) 0.3250(4) 0.0703(16) Uani 1 1 d .
N2 N 0.7234(7) 0.0458(5) 0.2639(4) 0.0688(16) Uani 1 1 d .
N3 N 0.9407(6) 0.0567(4) 0.2055(3) 0.0473(13) Uani 1 1 d .
N4 N 0.7151(8) -0.0985(6) 0.1400(5) 0.094(2) Uani 1 1 d .
N5 N 0.7264(16) -0.2472(7) 0.0234(7) 0.173(5) Uani 1 1 d .
N6 N 0.9440(12) -0.0933(7) 0.0811(5) 0.101(3) Uani 1 1 d .
N7 N 1.1620(9) 0.0644(7) 0.1509(5) 0.089(2) Uani 1 1 d .
N8 N 1.2223(7) 0.1638(6) 0.2203(5) 0.085(2) Uani 1 1 d .
N9 N 1.1716(6) 0.1272(4) 0.4249(4) 0.0731(17) Uani 1 1 d .
H9 H 1.1308 0.0582 0.3908 0.088 Uiso 1 1 calc R
N10 N 1.1517(7) 0.2193(4) 0.4101(4) 0.0817(19) Uani 1 1 d .

loop_
_atom_site_aniso_label
_atom_site_aniso_U_11
_atom_site_aniso_U_22
_atom_site_aniso_U_33
_atom_site_aniso_U_23
_atom_site_aniso_U_13
_atom_site_aniso_U_12
Zn1 0.0733(6) 0.0363(4) 0.0724(6) 0.0068(4) -0.0153(4) 0.0238(4)
C1 0.348(18) 0.217(12) 0.096(8) 0.038(8) 0.086(10) 0.223(13)
C2 0.162(10) 0.140(9) 0.105(8) 0.075(8) 0.066(9) 0.115(9)
C3 0.162(12) 0.203(15) 0.217(15) 0.163(13) 0.135(13) 0.146(12)
C4 0.061(6) 0.135(9) 0.190(12) 0.119(9) 0.045(7) 0.053(7)
C5 0.062(6) 0.140(9) 0.39(2) 0.171(12) 0.004(9) 0.003(6)
C6 0.070(5) 0.039(4) 0.062(5) 0.011(4) -0.013(5) 0.014(4)
C7 0.214(15) 0.050(7) 0.081(8) 0.011(6) -0.047(10) 0.027(8)
C8 0.39(2) 0.128(10) 0.164(13) 0.014(9) -0.089(15) 0.052(12)
C9 0.30(2) 0.116(10) 0.207(17) 0.034(11) -0.149(16) 0.012(12)
C10 0.57(3) 0.126(10) 0.065(7) -0.048(7) -0.082(13) 0.173(17)
C11 0.49(3) 0.130(9) 0.121(10) -0.004(8) -0.049(13) 0.185(13)
C12 0.093(6) 0.059(5) 0.068(5) 0.036(5) 0.019(5) 0.041(5)
C13 0.36(2) 0.285(15) 0.174(11) 0.135(11) 0.184(13) 0.279(16)
C14 0.191(13) 0.175(12) 0.164(12) 0.132(11) 0.128(11) 0.146(11)
C15 0.141(12) 0.239(18) 0.34(2) 0.240(19) 0.158(15) 0.145(13)
C16 0.070(7) 0.141(10) 0.279(16) 0.165(11) 0.067(9) 0.060(8)
C17 0.060(6) 0.148(10) 0.44(2) 0.191(13) -0.019(10) -0.006(6)
C18 0.174(9) 0.185(9) 0.124(8) 0.102(7) 0.054(7) 0.134(8)
C19 0.088(6) 0.101(6) 0.071(6) 0.041(5) 0.004(5) 0.051(5)
C20 0.110(7) 0.109(7) 0.068(6) 0.027(5) -0.030(5) 0.033(6)
C21 0.142(7) 0.064(5) 0.086(6) 0.008(5) -0.050(6) 0.033(5)
C22 0.296(14) 0.046(5) 0.160(10) -0.017(6) -0.127(10) 0.036(7)
C23 0.059(4) 0.042(4) 0.061(5) 0.010(4) 0.004(4) 0.029(3)
C24 0.041(4) 0.038(3) 0.040(4) 0.007(3) 0.003(3) 0.019(3)
C25 0.037(3) 0.036(3) 0.046(4) 0.009(3) 0.004(3) 0.019(3)
C26 0.046(4) 0.048(4) 0.055(5) 0.003(3) 0.002(4) 0.025(3)
C27 0.036(4) 0.041(4) 0.077(5) 0.014(3) 0.012(3) 0.012(3)
C28 0.045(4) 0.037(3) 0.065(4) 0.015(3) 0.014(3) 0.022(3)
C29 0.070(5) 0.047(4) 0.100(6) 0.023(4) 0.015(5) 0.031(4)
C30 0.043(4) 0.046(4) 0.053(4) 0.015(3) 0.008(3) 0.024(3)
C31 0.052(4) 0.066(5) 0.067(5) 0.022(4) 0.014(4) 0.031(4)
C32 0.037(3) 0.045(4) 0.052(4) 0.010(3) 0.005(3) 0.015(3)
O1 0.096(4) 0.040(3) 0.097(4) 0.000(3) -0.034(3) 0.022(3)
O2 0.070(3) 0.041(2) 0.100(4) 0.021(2) -0.020(3) 0.025(2)
O3 0.044(3) 0.080(3) 0.067(3) -0.009(3) -0.002(2) 0.036(2)
O4 0.058(3) 0.123(4) 0.058(3) -0.012(3) -0.017(3) 0.044(3)
O5 0.040(3) 0.069(3) 0.124(4) 0.014(3) 0.004(3) 0.030(2)
O6 0.076(3) 0.074(3) 0.119(4) 0.040(3) 0.015(3) 0.056(3)
O7 0.091(4) 0.052(3) 0.133(5) 0.038(3) 0.016(3) 0.042(3)
O8 0.071(4) 0.035(3) 0.288(9) 0.024(4) -0.005(5) 0.014(3)
N1 0.096(5) 0.080(4) 0.057(4) 0.021(4) 0.022(4) 0.059(4)
N2 0.064(4) 0.069(4) 0.087(5) 0.039(4) 0.016(4) 0.028(3)
N3 0.052(3) 0.037(3) 0.048(3) 0.004(3) 0.010(3) 0.018(3)
N4 0.107(6) 0.054(5) 0.093(6) 0.014(4) -0.043(5) 0.002(4)
N5 0.293(14) 0.073(6) 0.118(8) -0.013(6) -0.067(9) 0.061(8)
N6 0.206(9) 0.059(5) 0.053(4) 0.005(4) 0.016(6) 0.076(5)
N7 0.115(6) 0.091(5) 0.111(6) 0.058(5) 0.059(5) 0.075(5)
N8 0.054(4) 0.077(5) 0.152(7) 0.067(5) 0.029(4) 0.032(3)
N9 0.083(4) 0.057(4) 0.084(5) 0.020(3) -0.004(4) 0.033(3)
N10 0.116(5) 0.040(3) 0.084(5) 0.008(3) -0.041(4) 0.033(3)

loop_
_atom_type_symbol
_atom_type_description
_atom_type_scat_dispersion_real
_atom_type_scat_dispersion_imag
_atom_type_scat_source
C C 0.0033 0.0016 'International Tables Vol C Tables 4.2.6.8 and 6.1.1.4'
H H 0.0000 0.0000 'International Tables Vol C Tables 4.2.6.8 and 6.1.1.4'
N N 0.0061 0.0033 'International Tables Vol C Tables 4.2.6.8 and 6.1.1.4'
O O 0.0106 0.0060 'International Tables Vol C Tables 4.2.6.8 and 6.1.1.4'
Zn Zn 0.2839 1.4301 'International Tables Vol C Tables 4.2.6.8 and 6.1.1.4'

loop_
_geom_angle_atom_site_label_1
_geom_angle_atom_site_label_2
_geom_angle_atom_site_label_3
_geom_angle
O2 Zn1 N10 111.5(2)
O2 Zn1 N3 127.1(2)
N10 Zn1 N3 121.3(2)
O2 Zn1 N1 102.86(19)
N10 Zn1 N1 99.2(2)
N3 Zn1 N1 73.2(2)
O2 Zn1 N8 103.2(2)
N10 Zn1 N8 92.5(3)
N3 Zn1 N8 72.6(2)
N1 Zn1 N8 145.0(2)
C2 C1 H1A 109.5
C2 C1 H1B 109.5
H1A C1 H1B 109.5
C2 C1 H1C 109.5
H1A C1 H1C 109.5
H1B C1 H1C 109.5
N1 C2 C3 110.2(11)
N1 C2 C1 120.2(12)
C3 C2 C1 129.5(13)
C4 C3 C2 109.0(11)
C4 C3 H3 125.5
C2 C3 H3 125.5
C3 C4 N2 104.6(11)
C3 C4 C5 131.5(12)
N2 C4 C5 123.9(11)
C4 C5 H5A 109.5
C4 C5 H5B 109.5
H5A C5 H5B 109.5
C4 C5 H5C 109.5
H5A C5 H5C 109.5
H5B C5 H5C 109.5
N4 C6 N3 127.9(7)
N4 C6 N2 118.8(8)
N3 C6 N2 113.3(6)
N4 C7 N6 125.8(10)
N4 C7 N5 118.8(14)
N6 C7 N5 115.3(14)
C9 C8 H8A 109.5
C9 C8 H8B 109.5
H8A C8 H8B 109.5
C9 C8 H8C 109.5
H8A C8 H8C 109.5
H8B C8 H8C 109.5
C8 C9 N5 108.0(12)
C8 C9 H9A 110.1
N5 C9 H9A 110.1
C8 C9 H9B 110.1
N5 C9 H9B 110.1
H9A C9 H9B 108.4
N5 C10 C11 111.7(10)
N5 C10 H10A 109.3
C11 C10 H10A 109.3
N5 C10 H10B 109.3
C11 C10 H10B 109.3
H10A C10 H10B 107.9
C10 C11 H11A 109.5
C10 C11 H11B 109.5
H11A C11 H11B 109.5
C10 C11 H11C 109.5
H11A C11 H11C 109.5
H11B C11 H11C 109.5
N6 C12 N3 127.4(8)
N6 C12 N7 119.6(8)
N3 C12 N7 113.0(7)
C14 C13 H13A 109.5
C14 C13 H13B 109.5
H13A C13 H13B 109.5
C14 C13 H13C 109.5
H13A C13 H13C 109.5
H13B C13 H13C 109.5
C15 C14 N7 104.3(13)
C15 C14 C13 132.7(15)
N7 C14 C13 123.0(14)
C14 C15 C16 110.8(12)
C14 C15 H15 124.6
C16 C15 H15 124.6
N8 C16 C15 108.3(13)
N8 C16 C17 120.2(13)
C15 C16 C17 131.5(12)
C16 C17 H17A 109.5
C16 C17 H17B 109.5
H17A C17 H17B 109.5
C16 C17 H17C 109.5
H17A C17 H17C 109.5
H17B C17 H17C 109.5
C19 C18 H18A 109.5
C19 C18 H18B 109.5
H18A C18 H18B 109.5
C19 C18 H18C 109.5
H18A C18 H18C 109.5
H18B C18 H18C 109.5
C20 C19 N9 107.5(7)
C20 C19 C18 132.3(8)
N9 C19 C18 120.3(8)
C19 C20 C21 106.2(7)
C19 C20 H20 126.9
C21 C20 H20 126.9
N10 C21 C20 111.4(7)
N10 C21 C22 120.8(7)
C20 C21 C22 127.8(8)
C21 C22 H22A 109.5
C21 C22 H22B 109.5
H22A C22 H22B 109.5
C21 C22 H22C 109.5
H22A C22 H22C 109.5
H22B C22 H22C 109.5
O1 C23 O2 125.6(5)
O1 C23 C24 120.7(6)
O2 C23 C24 113.7(5)
C32 C24 C25 118.4(5)
C32 C24 C23 118.0(5)
C25 C24 C23 123.5(5)
C24 C25 C27 119.1(5)
C24 C25 C26 124.9(5)
C27 C25 C26 116.0(5)
O4 C26 O3 124.9(6)
O4 C26 C25 124.2(6)
O3 C26 C25 110.7(5)
C25 C27 C28 123.3(5)
C25 C27 H27 118.4
C28 C27 H27 118.4
C27 C28 C30 117.5(5)
C27 C28 C29 112.3(5)
C30 C28 C29 130.2(5)
O8 C29 O7 119.2(6)
O8 C29 C28 122.2(5)
O7 C29 C28 118.6(5)
C32 C30 C28 118.3(5)
C32 C30 C31 114.0(5)
C28 C30 C31 127.7(5)
O5 C31 O6 120.7(6)
O5 C31 C30 119.1(4)
O6 C31 C30 120.2(5)
C24 C32 C30 123.4(5)
C24 C32 H32 118.3
C30 C32 H32 118.3
C23 O2 Zn1 117.5(4)
C26 O3 H3A 109.5
C29 O7 H7 109.5
C2 N1 N2 104.7(8)
C2 N1 Zn1 141.7(8)
N2 N1 Zn1 113.5(4)
N1 N2 C6 116.6(6)
N1 N2 C4 111.4(8)
C6 N2 C4 131.8(9)
C6 N3 C12 111.9(6)
C6 N3 Zn1 123.1(4)
C12 N3 Zn1 125.0(5)
C6 N4 C7 113.8(9)
C7 N5 C10 121.6(15)
C7 N5 C9 118.8(14)
C10 N5 C9 117.9(10)
C12 N6 C7 112.9(8)
N8 N7 C12 116.6(6)
N8 N7 C14 110.0(9)
C12 N7 C14 132.9(10)
C16 N8 N7 106.6(9)
C16 N8 Zn1 140.7(9)
N7 N8 Zn1 112.6(4)
C19 N9 N10 111.3(6)
C19 N9 H9 124.3
N10 N9 H9 124.3
C21 N10 N9 103.6(6)
C21 N10 Zn1 134.0(5)
N9 N10 Zn1 122.0(4)

loop_
_geom_bond_atom_site_label_1
_geom_bond_atom_site_label_2
_geom_bond_distance
Zn1 O2 1.922(4)
Zn1 N10 1.997(6)
Zn1 N3 2.018(5)
Zn1 N1 2.189(6)
Zn1 N8 2.247(6)
C1 C2 1.492(13)
C1 H1A 0.9600
C1 H1B 0.9600
C1 H1C 0.9600
C2 N1 1.327(10)
C2 C3 1.392(14)
C3 C4 1.325(14)
C3 H3 0.9300
C4 N2 1.397(9)
C4 C5 1.495(13)
C5 H5A 0.9600
C5 H5B 0.9600
C5 H5C 0.9600
C6 N4 1.298(8)
C6 N3 1.330(7)
C6 N2 1.375(8)
C7 N4 1.328(13)
C7 N6 1.337(13)
C7 N5 1.370(12)
C8 C9 1.512(16)
C8 H8A 0.9600
C8 H8B 0.9600
C8 H8C 0.9600
C9 N5 1.543(18)
C9 H9A 0.9700
C9 H9B 0.9700
C10 N5 1.448(18)
C10 C11 1.540(14)
C10 H10A 0.9700
C10 H10B 0.9700
C11 H11A 0.9600
C11 H11B 0.9600
C11 H11C 0.9600
C12 N6 1.322(9)
C12 N3 1.335(8)
C12 N7 1.392(9)
C13 C14 1.500(16)
C13 H13A 0.9600
C13 H13B 0.9600
C13 H13C 0.9600
C14 C15 1.335(18)
C14 N7 1.393(11)
C15 C16 1.384(18)
C15 H15 0.9300
C16 N8 1.326(10)
C16 C17 1.483(16)
C17 H17A 0.9600
C17 H17B 0.9600
C17 H17C 0.9600
C18 C19 1.517(10)
C18 H18A 0.9600
C18 H18B 0.9600
C18 H18C 0.9600
C19 C20 1.339(9)
C19 N9 1.353(8)
C20 C21 1.369(10)
C20 H20 0.9300
C21 N10 1.351(8)
C21 C22 1.515(10)
C22 H22A 0.9600
C22 H22B 0.9600
C22 H22C 0.9600
C23 O1 1.219(6)
C23 O2 1.270(7)
C23 C24 1.522(7)
C24 C32 1.380(7)
C24 C25 1.382(7)
C25 C27 1.388(7)
C25 C26 1.504(7)
C26 O4 1.190(7)
C26 O3 1.317(7)
C27 C28 1.389(7)
C27 H27 0.9300
C28 C30 1.411(7)
C28 C29 1.516(8)
C29 O8 1.177(6)
C29 O7 1.3090(11)
C30 C32 1.391(7)
C30 C31 1.515(7)
C31 O5 1.225(6)
C31 O6 1.2895(11)
C32 H32 0.9300
O3 H3A 0.8200
O7 H7 0.8200
N1 N2 1.364(7)
N7 N8 1.383(8)
N9 N10 1.356(6)
N9 H9 0.8600

loop_
_geom_hbond_atom_site_label_D
_geom_hbond_atom_site_label_H
_geom_hbond_atom_site_label_A
_geom_hbond_distance_DH
_geom_hbond_distance_HA
_geom_hbond_distance_DA
_geom_hbond_angle_DHA
_geom_hbond_site_symmetry_A
C20 H20 O4 0.93 2.58 3.330(9) 138.3 2_866
C17 H17A O5 0.96 2.43 3.293(11) 149.4 1_655
C10 H10B O3 0.97 2.40 3.237(11) 143.7 2_755
C9 H9B O6 0.97 2.51 3.333(16) 142.4 1_545
O3 H3A O5 0.82 1.80 2.608(5) 168.8 1_655

loop_
_geom_torsion_atom_site_label_1
_geom_torsion_atom_site_label_2
_geom_torsion_atom_site_label_3
_geom_torsion_atom_site_label_4
_geom_torsion
N1 C2 C3 C4 -0.1(12)
C1 C2 C3 C4 -177.4(9)
C2 C3 C4 N2 -0.8(11)
C2 C3 C4 C5 178.6(9)
N7 C14 C15 C16 0.1(15)
C13 C14 C15 C16 180.0(10)
C14 C15 C16 N8 0.1(15)
C14 C15 C16 C17 178.0(10)
N9 C19 C20 C21 0.8(10)
C18 C19 C20 C21 -177.6(8)
C19 C20 C21 N10 -1.9(11)
C19 C20 C21 C22 178.4(10)
O1 C23 C24 C32 31.4(9)
O2 C23 C24 C32 -146.6(6)
O1 C23 C24 C25 -152.1(6)
O2 C23 C24 C25 29.9(8)
C32 C24 C25 C27 2.3(9)
C23 C24 C25 C27 -174.2(5)
C32 C24 C25 C26 -176.3(6)
C23 C24 C25 C26 7.3(9)
C24 C25 C26 O4 -121.5(7)
C27 C25 C26 O4 59.9(9)
C24 C25 C26 O3 63.7(8)
C27 C25 C26 O3 -114.9(6)
C24 C25 C27 C28 -1.9(9)
C26 C25 C27 C28 176.7(6)
C25 C27 C28 C30 0.9(10)
C25 C27 C28 C29 -179.3(6)
C27 C28 C29 O8 2.5(11)
C30 C28 C29 O8 -177.7(8)
C27 C28 C29 O7 -175.9(6)
C30 C28 C29 O7 4.0(11)
C27 C28 C30 C32 -0.2(9)
C29 C28 C30 C32 180.0(6)
C27 C28 C30 C31 179.0(6)
C29 C28 C30 C31 -0.9(11)
C32 C30 C31 O5 0.2(9)
C28 C30 C31 O5 -179.0(6)
C32 C30 C31 O6 179.8(6)
C28 C30 C31 O6 0.5(10)
C25 C24 C32 C30 -1.8(9)
C23 C24 C32 C30 174.9(5)
C28 C30 C32 C24 0.7(9)
C31 C30 C32 C24 -178.6(6)
O1 C23 O2 Zn1 -9.2(9)
C24 C23 O2 Zn1 168.7(4)
N10 Zn1 O2 C23 -157.1(5)
N3 Zn1 O2 C23 26.8(6)
N1 Zn1 O2 C23 -51.6(5)
N8 Zn1 O2 C23 104.9(5)
C3 C2 N1 N2 1.0(9)
C1 C2 N1 N2 178.6(7)
C3 C2 N1 Zn1 177.5(6)
C1 C2 N1 Zn1 -4.9(13)
O2 Zn1 N1 C2 -55.5(8)
N10 Zn1 N1 C2 59.2(8)
N3 Zn1 N1 C2 179.3(8)
N8 Zn1 N1 C2 167.1(7)
O2 Zn1 N1 N2 120.7(4)
N10 Zn1 N1 N2 -124.6(4)
N3 Zn1 N1 N2 -4.5(4)
N8 Zn1 N1 N2 -16.7(6)
C2 N1 N2 C6 -178.6(6)
Zn1 N1 N2 C6 3.8(7)
C2 N1 N2 C4 -1.6(7)
Zn1 N1 N2 C4 -179.2(4)
N4 C6 N2 N1 178.3(6)
N3 C6 N2 N1 0.1(8)
N4 C6 N2 C4 2.1(11)
N3 C6 N2 C4 -176.1(6)
C3 C4 N2 N1 1.5(9)
C5 C4 N2 N1 -178.0(7)
C3 C4 N2 C6 177.9(8)
C5 C4 N2 C6 -1.6(13)
N4 C6 N3 C12 -1.3(10)
N2 C6 N3 C12 176.7(5)
N4 C6 N3 Zn1 177.3(5)
N2 C6 N3 Zn1 -4.7(8)
N6 C12 N3 C6 0.1(9)
N7 C12 N3 C6 -179.0(5)
N6 C12 N3 Zn1 -178.4(5)
N7 C12 N3 Zn1 2.4(8)
O2 Zn1 N3 C6 -88.5(5)
N10 Zn1 N3 C6 95.8(5)
N1 Zn1 N3 C6 5.1(5)
N8 Zn1 N3 C6 177.8(5)
O2 Zn1 N3 C12 89.9(5)
N10 Zn1 N3 C12 -85.8(5)
N1 Zn1 N3 C12 -176.5(5)
N8 Zn1 N3 C12 -3.8(5)
N3 C6 N4 C7 3.9(11)
N2 C6 N4 C7 -174.0(7)
N6 C7 N4 C6 -5.9(14)
N5 C7 N4 C6 176.6(7)
N4 C7 N5 C10 179.5(10)
N6 C7 N5 C10 1.7(14)
N4 C7 N5 C9 -15.3(14)
N6 C7 N5 C9 166.9(10)
C11 C10 N5 C7 83.9(15)
C11 C10 N5 C9 -81.4(15)
C8 C9 N5 C7 94.7(13)
C8 C9 N5 C10 -99.6(14)
N3 C12 N6 C7 -1.8(11)
N7 C12 N6 C7 177.3(7)
N4 C7 N6 C12 4.9(14)
N5 C7 N6 C12 -177.5(7)
N6 C12 N7 N8 -177.3(6)
N3 C12 N7 N8 1.9(8)
N6 C12 N7 C14 -6.6(12)
N3 C12 N7 C14 172.6(8)
C15 C14 N7 N8 -0.3(12)
C13 C14 N7 N8 179.8(8)
C15 C14 N7 C12 -171.5(9)
C13 C14 N7 C12 8.7(15)
C15 C16 N8 N7 -0.3(10)
C17 C16 N8 N7 -178.5(8)
C15 C16 N8 Zn1 176.6(7)
C17 C16 N8 Zn1 -1.6(14)
C12 N7 N8 C16 173.2(6)
C14 N7 N8 C16 0.4(8)
C12 N7 N8 Zn1 -4.7(7)
C14 N7 N8 Zn1 -177.4(5)
O2 Zn1 N8 C16 62.4(8)
N10 Zn1 N8 C16 -50.4(8)
N3 Zn1 N8 C16 -172.5(9)
N1 Zn1 N8 C16 -160.3(7)
O2 Zn1 N8 N7 -120.8(4)
N10 Zn1 N8 N7 126.4(5)
N3 Zn1 N8 N7 4.3(4)
N1 Zn1 N8 N7 16.5(7)
C20 C19 N9 N10 0.5(9)
C18 C19 N9 N10 179.1(6)
C20 C21 N10 N9 2.2(10)
C22 C21 N10 N9 -178.1(9)
C20 C21 N10 Zn1 -169.8(6)
C22 C21 N10 Zn1 9.9(14)
C19 N9 N10 C21 -1.6(8)
C19 N9 N10 Zn1 171.5(5)
O2 Zn1 N10 C21 1.7(8)
N3 Zn1 N10 C21 178.0(7)
N1 Zn1 N10 C21 -106.1(8)
N8 Zn1 N10 C21 106.9(8)
O2 Zn1 N10 N9 -169.1(5)
N3 Zn1 N10 N9 7.3(6)
N1 Zn1 N10 N9 83.1(5)
N8 Zn1 N10 N9 -63.8(5)
